data_2017569
loop_
_publ_author_name
'Dedola, Simone'
'Hughes, David L.'
'Field, Robert A.'

_publ_section_title
;
 Peracetylated \a-<small>D</small>-glucopyranosyl fluoride and
 peracetylated \a-maltosyl fluoride
;
_journal_coeditor_code JZ3170
_journal_issue 3
_journal_name_full 'Acta Crystallographica Section C'
_journal_page_first o124
_journal_page_last o127
_journal_paper_doi 10.1107/S0108270110003641
_journal_volume 66
_journal_year 2010
_chemical_formula_iupac 'C26 H35 F O17'
_chemical_formula_moiety 'C26 H35 F O17'
_chemical_formula_structural 'C26 H35 F O17'
_chemical_formula_sum 'C26 H35 F O17'
_chemical_formula_weight 638.54
_chemical_name_common 'Compound 2'
_chemical_name_systematic
;
2,3,4,6-tetra-<i>O</i>-acetyl-\a-D-glucopyranosyl-(1\\rightarrow 4)-\
2,3,6-tri-<i>O</i>-acetyl-1-fluoro-\a-D-glucopyranose
;
_space_group_IT_number 4
_symmetry_cell_setting monoclinic
_symmetry_space_group_name_Hall 'P 2yb'
_symmetry_space_group_name_H-M 'P 1 21 1'
_atom_sites_solution_hydrogens geom
_atom_sites_solution_primary direct
_atom_sites_solution_secondary difmap
_audit_creation_method 'SHELXL97 and CrysAlisPro RED'
_cell_angle_alpha 90.00
_cell_angle_beta 94.4966(15)
_cell_angle_gamma 90.00
_cell_formula_units_Z 2
_cell_length_a 5.63832(9)
_cell_length_b 18.2908(3)
_cell_length_c 14.8144(2)
_cell_measurement_temperature 140.0(10)
_cell_volume 1523.10(4)
_computing_cell_refinement 'CrysAlis RED (Oxford Diffraction, 2008)'
_computing_data_collection 'CrysAlis CCD (Oxford Diffraction, 2008)'
_computing_data_reduction 'CrysAlis RED (Oxford Diffraction, 2008)'
_computing_molecular_graphics
;
ORTEP (Johnson, 1976; Farrugia, 1997)
;
_computing_publication_material 'SHELXL97 (Sheldrick, 2008)'
_computing_structure_refinement 'SHELXL97 (Sheldrick, 2008)'
_computing_structure_solution 'SHELXS97 (Sheldrick, 2008)'
_diffrn_ambient_temperature 140.0(10)
_diffrn_detector_area_resol_mean 16.0050
_diffrn_measured_fraction_theta_full 0.998
_diffrn_measured_fraction_theta_max 0.998
_diffrn_measurement_device_type 'Oxford Xcalibur 3 CCD area-detector'
_diffrn_measurement_method 'thin slice \f and \w scans'
_diffrn_radiation_monochromator graphite
_diffrn_radiation_source 'Enhance (Mo) X-ray Source'
_diffrn_radiation_type 'Mo K\a'
_diffrn_radiation_wavelength 0.71073
_diffrn_reflns_av_R_equivalents 0.0521
_diffrn_reflns_av_sigmaI/netI 0.0348
_diffrn_reflns_limit_h_max 7
_diffrn_reflns_limit_h_min -7
_diffrn_reflns_limit_k_max 25
_diffrn_reflns_limit_k_min -25
_diffrn_reflns_limit_l_max 20
_diffrn_reflns_limit_l_min -20
_diffrn_reflns_number 40401
_diffrn_reflns_theta_full 30.00
_diffrn_reflns_theta_max 30.00
_diffrn_reflns_theta_min 3.55
_exptl_absorpt_coefficient_mu 0.121
_exptl_absorpt_correction_T_max 1.070
_exptl_absorpt_correction_T_min 0.923
_exptl_absorpt_correction_type multi-scan
_exptl_absorpt_process_details '(CrysAlis RED; Oxford Diffraction, 2008)'
_exptl_crystal_colour colourless
_exptl_crystal_density_diffrn 1.392
_exptl_crystal_density_method 'not measured'
_exptl_crystal_description prism
_exptl_crystal_F_000 672
_exptl_crystal_size_max 0.42
_exptl_crystal_size_mid 0.37
_exptl_crystal_size_min 0.14
_refine_diff_density_max 0.697
_refine_diff_density_min -0.459
_refine_ls_extinction_method none
_refine_ls_goodness_of_fit_ref 1.066
_refine_ls_hydrogen_treatment constr
_refine_ls_matrix_type full
_refine_ls_number_parameters 404
_refine_ls_number_reflns 4545
_refine_ls_number_restraints 1
_refine_ls_restrained_S_all 1.066
_refine_ls_R_factor_all 0.0630
_refine_ls_R_factor_gt 0.0483
_refine_ls_shift/su_max 0.000
_refine_ls_shift/su_mean 0.000
_refine_ls_structure_factor_coef Fsqd
_refine_ls_weighting_details 'calc w = 1/[\s^2^(Fo^2^)+(0.0679P)^2^+0.1222P] where P=(Fo^2^+2Fc^2^)/3'
_refine_ls_weighting_scheme calc
_refine_ls_wR_factor_gt 0.1117
_refine_ls_wR_factor_ref 0.1172
_reflns_number_gt 3785
_reflns_number_total 4545
_reflns_threshold_expression I>2\s(I)
_cod_data_source_file jz3170.cif
_cod_data_source_block II
_cod_original_cell_volume 1523.09(4)
_cod_original_sg_symbol_H-M P21
_cod_database_code 2017569
_cod_database_fobs_code 2017569

loop_
_symmetry_equiv_pos_as_xyz
'x, y, z'
'-x, y+1/2, -z'

loop_
_atom_site_type_symbol
_atom_site_label
_atom_site_fract_x
_atom_site_fract_y
_atom_site_fract_z
_atom_site_U_iso_or_equiv
_atom_site_adp_type
_atom_site_calc_flag
_atom_site_refinement_flags
_atom_site_occupancy
_atom_site_disorder_assembly
_atom_site_disorder_group
C C1 0.8543(5) 0.75932(16) 0.47776(19) 0.0281(6) Uani d . 1 . .
H H1 0.8815 0.8013 0.5184 0.034 Uiso calc R 1 . .
F F1 1.0726(3) 0.72718(10) 0.46416(12) 0.0326(4) Uani d . 1 . .
C C2 0.7013(5) 0.70408(16) 0.52227(17) 0.0258(5) Uani d . 1 . .
H H2 0.5584 0.7282 0.5414 0.031 Uiso calc R 1 . .
O O2 0.8410(4) 0.67711(14) 0.60025(12) 0.0344(5) Uani d . 1 . .
C C21 0.7528(6) 0.6813(2) 0.68088(19) 0.0359(7) Uani d . 1 . .
O O21 0.5548(6) 0.6998(3) 0.69031(19) 0.0815(12) Uani d . 1 . .
C C22 0.9284(6) 0.6531(2) 0.7536(2) 0.0443(8) Uani d . 1 . .
H H22A 0.9142 0.6009 0.7577 0.066 Uiso calc R 1 . .
H H22B 0.8970 0.6748 0.8105 0.066 Uiso calc R 1 . .
H H22C 1.0865 0.6656 0.7394 0.066 Uiso calc R 1 . .
C C3 0.6293(4) 0.64091(14) 0.45845(16) 0.0202(5) Uani d . 1 . .
H H3 0.7656 0.6088 0.4509 0.024 Uiso calc R 1 . .
O O3 0.4392(3) 0.60079(11) 0.49598(12) 0.0253(4) Uani d . 1 . .
C C31 0.4958(5) 0.54205(19) 0.5482(2) 0.0341(7) Uani d . 1 . .
O O31 0.6948(4) 0.51879(16) 0.5608(2) 0.0550(8) Uani d . 1 . .
C C32 0.2820(6) 0.5108(2) 0.5865(3) 0.0489(9) Uani d . 1 . .
H H32A 0.2053 0.5479 0.6196 0.073 Uiso calc R 1 . .
H H32B 0.3289 0.4711 0.6264 0.073 Uiso calc R 1 . .
H H32C 0.1736 0.4931 0.5381 0.073 Uiso calc R 1 . .
C C4 0.5274(4) 0.67022(14) 0.36663(16) 0.0202(5) Uani d . 1 . .
H H4 0.3700 0.6917 0.3722 0.024 Uiso calc R 1 . .
O O4 0.5111(3) 0.61181(10) 0.30199(11) 0.0204(3) Uani d . 1 . .
C C5 0.6943(5) 0.72693(14) 0.32998(17) 0.0238(5) Uani d . 1 . .
H H5 0.8418 0.7028 0.3154 0.029 Uiso calc R 1 . .
O O5 0.7499(4) 0.78380(10) 0.39587(13) 0.0292(4) Uani d . 1 . .
C C6 0.5868(5) 0.76593(16) 0.24753(19) 0.0296(6) Uani d . 1 . .
H H6A 0.7000 0.8004 0.2259 0.035 Uiso calc R 1 . .
H H6B 0.5443 0.7311 0.1996 0.035 Uiso calc R 1 . .
O O6 0.3775(4) 0.80396(12) 0.27250(15) 0.0355(5) Uani d . 1 . .
C C61 0.3229(6) 0.86492(18) 0.2293(3) 0.0429(8) Uani d . 1 . .
O O61 0.4214(7) 0.8825(2) 0.1631(3) 0.1068(17) Uani d . 1 . .
C C62 0.1211(6) 0.90479(18) 0.2675(2) 0.0392(7) Uani d . 1 . .
H H62A 0.0221 0.9265 0.2190 0.059 Uiso calc R 1 . .
H H62B 0.1832 0.9424 0.3080 0.059 Uiso calc R 1 . .
H H62C 0.0287 0.8710 0.2999 0.059 Uiso calc R 1 . .
C C41 0.2934(4) 0.57372(15) 0.29205(17) 0.0218(5) Uani d . 1 . .
H H41 0.2211 0.5732 0.3501 0.026 Uiso calc R 1 . .
C C42 0.3466(4) 0.49612(14) 0.26440(17) 0.0217(5) Uani d . 1 . .
H H42 0.2009 0.4667 0.2615 0.026 Uiso calc R 1 . .
O O42 0.5249(3) 0.46378(11) 0.32721(13) 0.0287(4) Uani d . 1 . .
C C421 0.4574(5) 0.41221(18) 0.3840(2) 0.0372(7) Uani d . 1 . .
O O421 0.2547(5) 0.3998(2) 0.3934(3) 0.0928(15) Uani d . 1 . .
C C422 0.6667(6) 0.3744(2) 0.4311(3) 0.0450(9) Uani d . 1 . .
H H42A 0.7975 0.4080 0.4392 0.067 Uiso calc R 1 . .
H H42B 0.7115 0.3337 0.3951 0.067 Uiso calc R 1 . .
H H42C 0.6258 0.3571 0.4890 0.067 Uiso calc R 1 . .
C C43 0.4525(4) 0.49523(13) 0.17340(18) 0.0210(5) Uani d . 1 . .
H H43 0.6088 0.5190 0.1786 0.025 Uiso calc R 1 . .
O O43 0.4777(3) 0.41974(10) 0.14757(14) 0.0264(4) Uani d . 1 . .
C C431 0.7009(5) 0.39281(16) 0.1475(2) 0.0267(6) Uani d . 1 . .
O O431 0.8748(3) 0.42949(12) 0.15643(17) 0.0374(5) Uani d . 1 . .
C C432 0.6975(6) 0.31181(19) 0.1342(4) 0.0558(11) Uani d . 1 . .
H H43A 0.6128 0.2893 0.1806 0.084 Uiso calc R 1 . .
H H43B 0.8577 0.2937 0.1376 0.084 Uiso calc R 1 . .
H H43C 0.6198 0.3004 0.0759 0.084 Uiso calc R 1 . .
C C44 0.2902(4) 0.53365(14) 0.10220(17) 0.0210(5) Uani d . 1 . .
H H44 0.1508 0.5036 0.0840 0.025 Uiso calc R 1 . .
O O44 0.4317(3) 0.54654(11) 0.02680(12) 0.0259(4) Uani d . 1 . .
C C441 0.3355(5) 0.53338(15) -0.05887(18) 0.0265(5) Uani d . 1 . .
O O441 0.1375(4) 0.51048(12) -0.07524(14) 0.0335(5) Uani d . 1 . .
C C442 0.5070(6) 0.55528(18) -0.1255(2) 0.0359(7) Uani d . 1 . .
H H44A 0.6585 0.5329 -0.1095 0.054 Uiso calc R 1 . .
H H44B 0.5246 0.6075 -0.1249 0.054 Uiso calc R 1 . .
H H44C 0.4485 0.5396 -0.1849 0.054 Uiso calc R 1 . .
C C45 0.2157(5) 0.60876(15) 0.13594(17) 0.0220(5) Uani d . 1 . .
H H45 0.3523 0.6419 0.1368 0.026 Uiso calc R 1 . .
O O45 0.1328(3) 0.60589(11) 0.22489(12) 0.0243(4) Uani d . 1 . .
C C46 0.0165(5) 0.63951(14) 0.07376(19) 0.0277(6) Uani d . 1 . .
H H46A 0.0434 0.6285 0.0113 0.033 Uiso calc R 1 . .
H H46B -0.1335 0.6177 0.0872 0.033 Uiso calc R 1 . .
O O46 0.0076(4) 0.71792(10) 0.08672(13) 0.0304(4) Uani d . 1 . .
C C461 -0.1296(6) 0.75321(17) 0.02403(19) 0.0357(7) Uani d . 1 . .
O O461 -0.2391(7) 0.72173(15) -0.0365(2) 0.0771(11) Uani d . 1 . .
C C462 -0.1235(8) 0.83421(17) 0.0351(2) 0.0427(8) Uani d . 1 . .
H H46C -0.2457 0.8490 0.0728 0.064 Uiso calc R 1 . .
H H46D -0.1498 0.8571 -0.0232 0.064 Uiso calc R 1 . .
H H46E 0.0290 0.8487 0.0627 0.064 Uiso calc R 1 . .

loop_
_atom_site_aniso_label
_atom_site_aniso_U_11
_atom_site_aniso_U_22
_atom_site_aniso_U_33
_atom_site_aniso_U_12
_atom_site_aniso_U_13
_atom_site_aniso_U_23
C1 0.0276(14) 0.0277(14) 0.0291(13) 0.0017(11) 0.0043(11) -0.0114(11)
F1 0.0252(8) 0.0353(9) 0.0379(9) 0.0000(7) 0.0064(7) -0.0088(8)
C2 0.0250(13) 0.0333(14) 0.0194(11) 0.0047(11) 0.0045(10) -0.0066(10)
O2 0.0320(10) 0.0530(13) 0.0183(8) 0.0091(10) 0.0020(7) -0.0066(9)
C21 0.0380(16) 0.0502(19) 0.0206(12) -0.0040(14) 0.0102(11) -0.0032(13)
O21 0.0615(18) 0.151(4) 0.0347(13) 0.028(2) 0.0206(13) 0.0108(18)
C22 0.0487(19) 0.060(2) 0.0231(14) -0.0130(17) -0.0022(13) 0.0018(14)
C3 0.0187(11) 0.0259(12) 0.0164(10) 0.0011(9) 0.0031(9) 0.0005(9)
O3 0.0186(8) 0.0363(11) 0.0214(8) -0.0003(8) 0.0035(7) 0.0042(8)
C31 0.0278(14) 0.0475(18) 0.0266(13) -0.0048(13) -0.0005(11) 0.0146(13)
O31 0.0283(12) 0.0648(18) 0.0713(17) 0.0044(11) -0.0002(11) 0.0437(15)
C32 0.0353(17) 0.068(3) 0.0439(18) -0.0107(17) 0.0060(14) 0.0234(18)
C4 0.0194(11) 0.0235(12) 0.0182(11) 0.0035(9) 0.0041(9) -0.0016(9)
O4 0.0196(8) 0.0236(9) 0.0182(8) -0.0037(7) 0.0033(6) -0.0019(7)
C5 0.0282(13) 0.0206(12) 0.0236(12) -0.0003(10) 0.0085(10) -0.0035(10)
O5 0.0385(11) 0.0223(9) 0.0269(9) -0.0004(8) 0.0046(8) -0.0065(8)
C6 0.0413(16) 0.0239(13) 0.0246(13) -0.0029(11) 0.0090(12) 0.0005(11)
O6 0.0418(12) 0.0288(11) 0.0368(11) 0.0029(9) 0.0086(9) 0.0100(9)
C61 0.0418(18) 0.0295(16) 0.058(2) -0.0048(13) 0.0052(16) 0.0131(15)
O61 0.100(3) 0.085(3) 0.146(4) 0.042(2) 0.072(3) 0.080(3)
C62 0.0417(17) 0.0272(15) 0.0471(18) -0.0009(13) -0.0063(14) -0.0010(14)
C41 0.0169(11) 0.0285(13) 0.0198(11) -0.0044(9) 0.0007(9) 0.0073(10)
C42 0.0172(11) 0.0217(12) 0.0251(12) -0.0037(9) -0.0049(9) 0.0088(10)
O42 0.0242(9) 0.0289(10) 0.0314(10) -0.0056(8) -0.0074(8) 0.0153(8)
C421 0.0281(15) 0.0391(17) 0.0438(17) -0.0019(12) -0.0002(12) 0.0253(14)
O421 0.0295(13) 0.139(3) 0.109(3) -0.0079(16) 0.0017(15) 0.102(3)
C422 0.0337(16) 0.0413(18) 0.058(2) 0.0005(14) -0.0107(15) 0.0300(16)
C43 0.0167(11) 0.0160(11) 0.0299(13) -0.0022(9) -0.0010(9) 0.0042(9)
O43 0.0186(8) 0.0199(9) 0.0399(11) -0.0027(7) -0.0028(8) -0.0003(8)
C431 0.0226(13) 0.0241(13) 0.0335(14) -0.0009(10) 0.0022(11) 0.0024(11)
O431 0.0202(10) 0.0368(12) 0.0553(14) -0.0052(9) 0.0050(9) -0.0040(10)
C432 0.0328(17) 0.0274(16) 0.109(4) 0.0034(13) 0.017(2) 0.000(2)
C44 0.0202(11) 0.0210(11) 0.0214(11) -0.0040(9) -0.0017(9) 0.0053(10)
O44 0.0254(9) 0.0299(10) 0.0223(9) -0.0083(8) 0.0011(7) 0.0016(8)
C441 0.0331(14) 0.0218(13) 0.0239(12) 0.0012(11) -0.0012(11) 0.0026(10)
O441 0.0347(11) 0.0353(11) 0.0291(10) -0.0050(9) -0.0057(8) -0.0027(9)
C442 0.0465(18) 0.0359(17) 0.0258(14) -0.0043(14) 0.0057(12) 0.0027(12)
C45 0.0239(11) 0.0199(11) 0.0214(11) -0.0034(10) -0.0036(9) 0.0051(9)
O45 0.0183(8) 0.0274(10) 0.0268(9) 0.0007(7) -0.0004(7) 0.0041(8)
C46 0.0323(14) 0.0178(12) 0.0309(14) 0.0007(10) -0.0113(11) 0.0016(10)
O46 0.0460(12) 0.0184(9) 0.0253(9) 0.0029(8) -0.0080(8) 0.0014(7)
C461 0.059(2) 0.0237(14) 0.0227(13) 0.0088(13) -0.0065(13) 0.0033(11)
O461 0.122(3) 0.0328(14) 0.0649(18) 0.0213(16) -0.0638(19) -0.0080(13)
C462 0.079(3) 0.0221(14) 0.0269(14) 0.0086(15) 0.0037(15) 0.0032(12)

loop_
_atom_type_symbol
_atom_type_description
_atom_type_scat_dispersion_real
_atom_type_scat_dispersion_imag
_atom_type_scat_source
C C 0.0033 0.0016 'International Tables Vol C Tables 4.2.6.8 and 6.1.1.4'
H H 0.0000 0.0000 'International Tables Vol C Tables 4.2.6.8 and 6.1.1.4'
O O 0.0106 0.0060 'International Tables Vol C Tables 4.2.6.8 and 6.1.1.4'
F F 0.0171 0.0103 'International Tables Vol C Tables 4.2.6.8 and 6.1.1.4'

loop_
_geom_angle_atom_site_label_1
_geom_angle_atom_site_label_2
_geom_angle_atom_site_label_3
_geom_angle_site_symmetry_1
_geom_angle_site_symmetry_3
_geom_angle
_geom_angle_publ_flag
O5 C1 F1 . . 109.3(2) ?
O5 C1 C2 . . 112.4(2) ?
F1 C1 C2 . . 108.8(2) ?
O5 C1 H1 . . 108.8 ?
F1 C1 H1 . . 108.8 ?
C2 C1 H1 . . 108.8 ?
O2 C2 C1 . . 106.6(2) ?
O2 C2 C3 . . 109.9(2) ?
C1 C2 C3 . . 111.6(2) ?
O2 C2 H2 . . 109.6 ?
C1 C2 H2 . . 109.6 ?
C3 C2 H2 . . 109.6 ?
C21 O2 C2 . . 118.9(2) ?
O21 C21 O2 . . 122.9(3) ?
O21 C21 C22 . . 126.1(3) ?
O2 C21 C22 . . 110.7(3) ?
C21 C22 H22A . . 109.5 ?
C21 C22 H22B . . 109.5 ?
H22A C22 H22B . . 109.5 ?
C21 C22 H22C . . 109.5 ?
H22A C22 H22C . . 109.5 ?
H22B C22 H22C . . 109.5 ?
O3 C3 C2 . . 108.4(2) ?
O3 C3 C4 . . 106.32(19) ?
C2 C3 C4 . . 110.4(2) ?
O3 C3 H3 . . 110.6 ?
C2 C3 H3 . . 110.6 ?
C4 C3 H3 . . 110.6 ?
C31 O3 C3 . . 118.4(2) ?
O31 C31 O3 . . 123.2(3) ?
O31 C31 C32 . . 125.5(3) ?
O3 C31 C32 . . 111.3(3) ?
C31 C32 H32A . . 109.5 ?
C31 C32 H32B . . 109.5 ?
H32A C32 H32B . . 109.5 ?
C31 C32 H32C . . 109.5 ?
H32A C32 H32C . . 109.5 ?
H32B C32 H32C . . 109.5 ?
O4 C4 C5 . . 106.10(18) ?
O4 C4 C3 . . 109.4(2) ?
C5 C4 C3 . . 110.7(2) ?
O4 C4 H4 . . 110.2 ?
C5 C4 H4 . . 110.2 ?
C3 C4 H4 . . 110.2 ?
C41 O4 C4 . . 116.61(19) ?
O5 C5 C6 . . 105.1(2) ?
O5 C5 C4 . . 110.84(19) ?
C6 C5 C4 . . 113.0(2) ?
O5 C5 H5 . . 109.3 ?
C6 C5 H5 . . 109.3 ?
C4 C5 H5 . . 109.3 ?
C1 O5 C5 . . 114.5(2) ?
O6 C6 C5 . . 107.9(2) ?
O6 C6 H6A . . 110.1 ?
C5 C6 H6A . . 110.1 ?
O6 C6 H6B . . 110.1 ?
C5 C6 H6B . . 110.1 ?
H6A C6 H6B . . 108.4 ?
C61 O6 C6 . . 116.8(2) ?
O61 C61 O6 . . 121.1(3) ?
O61 C61 C62 . . 126.0(3) ?
O6 C61 C62 . . 112.7(3) ?
C61 C62 H62A . . 109.5 ?
C61 C62 H62B . . 109.5 ?
H62A C62 H62B . . 109.5 ?
C61 C62 H62C . . 109.5 ?
H62A C62 H62C . . 109.5 ?
H62B C62 H62C . . 109.5 ?
O4 C41 O45 . . 111.8(2) ?
O4 C41 C42 . . 107.6(2) ?
O45 C41 C42 . . 109.1(2) ?
O4 C41 H41 . . 109.4 ?
O45 C41 H41 . . 109.4 ?
C42 C41 H41 . . 109.4 ?
O42 C42 C41 . . 110.7(2) ?
O42 C42 C43 . . 105.4(2) ?
C41 C42 C43 . . 110.5(2) ?
O42 C42 H42 . . 110.0 ?
C41 C42 H42 . . 110.0 ?
C43 C42 H42 . . 110.0 ?
C421 O42 C42 . . 118.5(2) ?
O421 C421 O42 . . 122.2(3) ?
O421 C421 C422 . . 126.2(3) ?
O42 C421 C422 . . 111.5(3) ?
C421 C422 H42A . . 109.5 ?
C421 C422 H42B . . 109.5 ?
H42A C422 H42B . . 109.5 ?
C421 C422 H42C . . 109.5 ?
H42A C422 H42C . . 109.5 ?
H42B C422 H42C . . 109.5 ?
O43 C43 C44 . . 109.0(2) ?
O43 C43 C42 . . 107.4(2) ?
C44 C43 C42 . . 110.8(2) ?
O43 C43 H43 . . 109.8 ?
C44 C43 H43 . . 109.8 ?
C42 C43 H43 . . 109.8 ?
C431 O43 C43 . . 117.4(2) ?
O431 C431 O43 . . 123.7(3) ?
O431 C431 C432 . . 125.2(3) ?
O43 C431 C432 . . 111.0(2) ?
C431 C432 H43A . . 109.5 ?
C431 C432 H43B . . 109.5 ?
H43A C432 H43B . . 109.5 ?
C431 C432 H43C . . 109.5 ?
H43A C432 H43C . . 109.5 ?
H43B C432 H43C . . 109.5 ?
O44 C44 C43 . . 105.93(19) ?
O44 C44 C45 . . 106.77(19) ?
C43 C44 C45 . . 110.8(2) ?
O44 C44 H44 . . 111.1 ?
C43 C44 H44 . . 111.1 ?
C45 C44 H44 . . 111.1 ?
C441 O44 C44 . . 119.3(2) ?
O441 C441 O44 . . 123.1(3) ?
O441 C441 C442 . . 127.0(3) ?
O44 C441 C442 . . 109.8(2) ?
C441 C442 H44A . . 109.5 ?
C441 C442 H44B . . 109.5 ?
H44A C442 H44B . . 109.5 ?
C441 C442 H44C . . 109.5 ?
H44A C442 H44C . . 109.5 ?
H44B C442 H44C . . 109.5 ?
O45 C45 C46 . . 107.1(2) ?
O45 C45 C44 . . 112.6(2) ?
C46 C45 C44 . . 110.2(2) ?
O45 C45 H45 . . 108.9 ?
C46 C45 H45 . . 108.9 ?
C44 C45 H45 . . 108.9 ?
C41 O45 C45 . . 115.04(19) ?
O46 C46 C45 . . 108.7(2) ?
O46 C46 H46A . . 109.9 ?
C45 C46 H46A . . 109.9 ?
O46 C46 H46B . . 109.9 ?
C45 C46 H46B . . 109.9 ?
H46A C46 H46B . . 108.3 ?
C461 O46 C46 . . 114.4(2) ?
O461 C461 O46 . . 121.9(3) ?
O461 C461 C462 . . 124.6(3) ?
O46 C461 C462 . . 113.5(3) ?
C461 C462 H46C . . 109.5 ?
C461 C462 H46D . . 109.5 ?
H46C C462 H46D . . 109.5 ?
C461 C462 H46E . . 109.5 ?
H46C C462 H46E . . 109.5 ?
H46D C462 H46E . . 109.5 ?

loop_
_geom_bond_atom_site_label_1
_geom_bond_atom_site_label_2
_geom_bond_site_symmetry_2
_geom_bond_distance
_geom_bond_publ_flag
C1 O5 . 1.381(3) ?
C1 F1 . 1.393(3) ?
C1 C2 . 1.513(4) ?
C1 H1 . 0.9800 ?
C2 O2 . 1.434(3) ?
C2 C3 . 1.527(4) ?
C2 H2 . 0.9800 ?
O2 C21 . 1.332(3) ?
C21 O21 . 1.185(4) ?
C21 C22 . 1.496(5) ?
C22 H22A . 0.9600 ?
C22 H22B . 0.9600 ?
C22 H22C . 0.9600 ?
C3 O3 . 1.446(3) ?
C3 C4 . 1.532(3) ?
C3 H3 . 0.9800 ?
O3 C31 . 1.348(4) ?
C31 O31 . 1.201(4) ?
C31 C32 . 1.486(4) ?
C32 H32A . 0.9600 ?
C32 H32B . 0.9600 ?
C32 H32C . 0.9600 ?
C4 O4 . 1.433(3) ?
C4 C5 . 1.529(4) ?
C4 H4 . 0.9800 ?
O4 C41 . 1.409(3) ?
C5 O5 . 1.444(3) ?
C5 C6 . 1.501(4) ?
C5 H5 . 0.9800 ?
C6 O6 . 1.443(4) ?
C6 H6A . 0.9700 ?
C6 H6B . 0.9700 ?
O6 C61 . 1.310(4) ?
C61 O61 . 1.209(5) ?
C61 C62 . 1.499(5) ?
C62 H62A . 0.9600 ?
C62 H62B . 0.9600 ?
C62 H62C . 0.9600 ?
C41 O45 . 1.420(3) ?
C41 C42 . 1.514(4) ?
C41 H41 . 0.9800 ?
C42 O42 . 1.442(3) ?
C42 C43 . 1.517(4) ?
C42 H42 . 0.9800 ?
O42 C421 . 1.339(3) ?
C421 O421 . 1.184(4) ?
C421 C422 . 1.493(4) ?
C422 H42A . 0.9600 ?
C422 H42B . 0.9600 ?
C422 H42C . 0.9600 ?
C43 O43 . 1.443(3) ?
C43 C44 . 1.514(3) ?
C43 H43 . 0.9800 ?
O43 C431 . 1.352(3) ?
C431 O431 . 1.187(3) ?
C431 C432 . 1.495(4) ?
C432 H43A . 0.9600 ?
C432 H43B . 0.9600 ?
C432 H43C . 0.9600 ?
C44 O44 . 1.442(3) ?
C44 C45 . 1.532(4) ?
C44 H44 . 0.9800 ?
O44 C441 . 1.362(3) ?
C441 O441 . 1.200(3) ?
C441 C442 . 1.489(4) ?
C442 H44A . 0.9600 ?
C442 H44B . 0.9600 ?
C442 H44C . 0.9600 ?
C45 O45 . 1.433(3) ?
C45 C46 . 1.505(4) ?
C45 H45 . 0.9800 ?
C46 O46 . 1.448(3) ?
C46 H46A . 0.9700 ?
C46 H46B . 0.9700 ?
O46 C461 . 1.329(3) ?
C461 O461 . 1.196(4) ?
C461 C462 . 1.491(4) ?
C462 H46C . 0.9600 ?
C462 H46D . 0.9600 ?
C462 H46E . 0.9600 ?

loop_
_geom_torsion_atom_site_label_1
_geom_torsion_atom_site_label_2
_geom_torsion_atom_site_label_3
_geom_torsion_atom_site_label_4
_geom_torsion_site_symmetry_1
_geom_torsion_site_symmetry_2
_geom_torsion_site_symmetry_3
_geom_torsion_site_symmetry_4
_geom_torsion
_geom_torsion_publ_flag
O5 C1 C2 O2 . . . . 173.4(2) ?
F1 C1 C2 O2 . . . . 52.2(3) ?
O5 C1 C2 C3 . . . . 53.4(3) ?
F1 C1 C2 C3 . . . . -67.8(3) ?
C1 C2 O2 C21 . . . . 125.0(3) ?
C3 C2 O2 C21 . . . . -113.9(3) ?
C2 O2 C21 O21 . . . . 7.5(5) ?
C2 O2 C21 C22 . . . . -177.8(3) ?
O2 C2 C3 O3 . . . . 76.1(2) ?
C1 C2 C3 O3 . . . . -165.9(2) ?
O2 C2 C3 C4 . . . . -167.9(2) ?
C1 C2 C3 C4 . . . . -49.9(3) ?
C2 C3 O3 C31 . . . . -94.0(3) ?
C4 C3 O3 C31 . . . . 147.4(2) ?
C3 O3 C31 O31 . . . . -4.5(5) ?
C3 O3 C31 C32 . . . . 175.8(3) ?
O3 C3 C4 O4 . . . . -75.6(2) ?
C2 C3 C4 O4 . . . . 167.10(19) ?
O3 C3 C4 C5 . . . . 167.8(2) ?
C2 C3 C4 C5 . . . . 50.5(3) ?
C5 C4 O4 C41 . . . . -148.2(2) ?
C3 C4 O4 C41 . . . . 92.3(2) ?
O4 C4 C5 O5 . . . . -172.08(19) ?
C3 C4 C5 O5 . . . . -53.4(3) ?
O4 C4 C5 C6 . . . . 70.3(3) ?
C3 C4 C5 C6 . . . . -171.1(2) ?
F1 C1 O5 C5 . . . . 62.8(3) ?
C2 C1 O5 C5 . . . . -58.0(3) ?
C6 C5 O5 C1 . . . . -179.4(2) ?
C4 C5 O5 C1 . . . . 58.2(3) ?
O5 C5 C6 O6 . . . . -59.8(3) ?
C4 C5 C6 O6 . . . . 61.2(3) ?
C5 C6 O6 C61 . . . . 149.0(3) ?
C6 O6 C61 O61 . . . . 10.7(6) ?
C6 O6 C61 C62 . . . . -173.1(3) ?
C4 O4 C41 O45 . . . . 89.8(2) ?
C4 O4 C41 C42 . . . . -150.4(2) ?
O4 C41 C42 O42 . . . . 53.6(3) ?
O45 C41 C42 O42 . . . . 175.12(19) ?
O4 C41 C42 C43 . . . . -62.8(2) ?
O45 C41 C42 C43 . . . . 58.7(2) ?
C41 C42 O42 C421 . . . . 107.7(3) ?
C43 C42 O42 C421 . . . . -132.8(3) ?
C42 O42 C421 O421 . . . . -11.0(6) ?
C42 O42 C421 C422 . . . . 168.8(3) ?
O42 C42 C43 O43 . . . . 65.7(2) ?
C41 C42 C43 O43 . . . . -174.72(18) ?
O42 C42 C43 C44 . . . . -175.3(2) ?
C41 C42 C43 C44 . . . . -55.7(3) ?
C44 C43 O43 C431 . . . . 129.2(2) ?
C42 C43 O43 C431 . . . . -110.6(2) ?
C43 O43 C431 O431 . . . . -9.6(4) ?
C43 O43 C431 C432 . . . . 170.8(3) ?
O43 C43 C44 O44 . . . . -76.6(2) ?
C42 C43 C44 O44 . . . . 165.32(19) ?
O43 C43 C44 C45 . . . . 167.94(19) ?
C42 C43 C44 C45 . . . . 49.9(3) ?
C43 C44 O44 C441 . . . . 136.4(2) ?
C45 C44 O44 C441 . . . . -105.4(2) ?
C44 O44 C441 O441 . . . . -0.9(4) ?
C44 O44 C441 C442 . . . . 176.1(2) ?
O44 C44 C45 O45 . . . . -163.48(18) ?
C43 C44 C45 O45 . . . . -48.6(3) ?
O44 C44 C45 C46 . . . . 76.9(3) ?
C43 C44 C45 C46 . . . . -168.2(2) ?
O4 C41 O45 C45 . . . . 59.8(3) ?
C42 C41 O45 C45 . . . . -59.1(3) ?
C46 C45 O45 C41 . . . . 176.2(2) ?
C44 C45 O45 C41 . . . . 54.8(3) ?
O45 C45 C46 O46 . . . . 77.4(3) ?
C44 C45 C46 O46 . . . . -159.7(2) ?
C45 C46 O46 C461 . . . . 167.7(3) ?
C46 O46 C461 O461 . . . . 1.4(5) ?
C46 O46 C461 C462 . . . . -176.1(3) ?

loop_
_cod_related_entry_id
_cod_related_entry_database
_cod_related_entry_code
1 ChemSpider 30654224
